data_4309333
loop_
_publ_author_name
'Christian Zimmermann'
'Christopher E. Anson'
'Florian Weigend'
'Rodolphe Cl\'erac'
'Stefanie Dehnen'

_publ_contact_author
;
 Dr. Stefanie Dehnen
 Institut fuer Anorganische Chemie der Universitaet
  Engesserstrasse, Gebaeude 30.45
  D-76128 Karlsruhe
  Deutschland
;
_publ_contact_author_email dehnen@chemie.uni-karlsruhe.de
_publ_contact_author_fax 'Int + 721/608 7021'
_publ_contact_author_phone 'Int + 721/608 2850'
_publ_section_title
;
Unusual Syntheses, Structures, and Electronic Properties of Compounds
Containing Ternary, T3-Type Supertetrahedral M/Sn/S Anions
[M5Sn(\m3-S)4(SnS4)4]10- (M = Zn, Co)
;
_journal_name_full 'Inorganic Chemistry'
_journal_page_first 5686
_journal_page_last 5695
_journal_paper_doi 10.1021/ic050466o
_journal_volume 44
_journal_year 2005
_chemical_formula_sum 'Co5 H68 Na10 O34 S20 Sn5'
_chemical_formula_weight 2371.74
_space_group_IT_number 2
_symmetry_cell_setting triclinic
_symmetry_space_group_name_Hall '-P 1'
_symmetry_space_group_name_H-M 'P -1'
_atom_sites_solution_hydrogens geom
_atom_sites_solution_primary direct
_atom_sites_solution_secondary difmap
_audit_creation_method SHELXL-97
_cell_angle_alpha 97.298(2)
_cell_angle_beta 99.264(2)
_cell_angle_gamma 103.868(3)
_cell_formula_units_Z 2
_cell_length_a 14.712(2)
_cell_length_b 14.737(2)
_cell_length_c 17.142(2)
_cell_measurement_reflns_used 5590
_cell_measurement_temperature 200(2)
_cell_measurement_theta_max 27.71
_cell_measurement_theta_min 2.31
_cell_volume 3507.6(8)
_computing_cell_refinement 'SMART-NT 5.6 (Bruker AXS Inc., 2000)'
_computing_data_collection 'SMART-NT 5.6 (Bruker AXS Inc., 2000)'
_computing_data_reduction 'SAINT+ 6.0 (Bruker AXS Inc., 2000)'
_computing_molecular_graphics 'XP: SHELXTL 5.1 (Bruker AXS Inc., 1997)'
_computing_publication_material 'XCIF: SHELXTL 5.1 (Bruker AXS Inc., 1997)'
_computing_structure_refinement 'XL: SHELXTL 5.1 (Bruker AXS Inc., 1997)'
_computing_structure_solution 'XS: SHELXTL 5.1 (Bruker AXS Inc., 1997)'
_diffrn_ambient_temperature 200(2)
_diffrn_detector_area_resol_mean 8.333
_diffrn_measured_fraction_theta_full 0.976
_diffrn_measured_fraction_theta_max 0.868
_diffrn_measurement_device_type 'Bruker SMART Apex'
_diffrn_measurement_method 'CCD area detector'
_diffrn_radiation_monochromator graphite
_diffrn_radiation_source 'rotating anode'
_diffrn_radiation_type MoK\a
_diffrn_radiation_wavelength 0.71073
_diffrn_reflns_av_R_equivalents 0.0444
_diffrn_reflns_av_sigmaI/netI 0.0736
_diffrn_reflns_limit_h_max 15
_diffrn_reflns_limit_h_min -19
_diffrn_reflns_limit_k_max 13
_diffrn_reflns_limit_k_min -19
_diffrn_reflns_limit_l_max 20
_diffrn_reflns_limit_l_min -22
_diffrn_reflns_number 17136
_diffrn_reflns_theta_full 25.00
_diffrn_reflns_theta_max 27.96
_diffrn_reflns_theta_min 1.45
_exptl_absorpt_coefficient_mu 3.504
_exptl_absorpt_correction_T_max 0.801
_exptl_absorpt_correction_T_min 0.361
_exptl_absorpt_correction_type multi-scan
_exptl_absorpt_process_details 'SADABS (Bruker AXS Inc., 2000)'
_exptl_crystal_colour black
_exptl_crystal_density_diffrn 2.185
_exptl_crystal_density_method 'not measured'
_exptl_crystal_description needle
_exptl_crystal_F_000 2256
_exptl_crystal_size_max 0.20
_exptl_crystal_size_mid 0.08
_exptl_crystal_size_min 0.05
_refine_diff_density_max 1.718
_refine_diff_density_min -1.207
_refine_diff_density_rms 0.215
_refine_ls_extinction_method none
_refine_ls_goodness_of_fit_ref 1.028
_refine_ls_hydrogen_treatment noref
_refine_ls_matrix_type full
_refine_ls_number_parameters 686
_refine_ls_number_reflns 14651
_refine_ls_number_restraints 14
_refine_ls_restrained_S_all 1.029
_refine_ls_R_factor_all 0.1160
_refine_ls_R_factor_gt 0.0625
_refine_ls_shift/su_max 0.000
_refine_ls_shift/su_mean 0.000
_refine_ls_structure_factor_coef Fsqd
_refine_ls_weighting_details 'calc w=1/[\s^2^(Fo^2^)+(0.0869P)^2^+11.6927P] where P=(Fo^2^+2Fc^2^)/3'
_refine_ls_weighting_scheme calc
_refine_ls_wR_factor_gt 0.1533
_refine_ls_wR_factor_ref 0.1819
_reflns_number_gt 8867
_reflns_number_total 14651
_reflns_threshold_expression >2sigma(I)
_cod_data_source_file ic050466osi20050329_113314.cif
_cod_data_source_block compound_2
_cod_depositor_comments
;
 Removing the '_pupl_author_name' data item since it was not found in the
 core CIF dictionary and the same information was already provided in the
 official bibliography data items. No information was lost by removing this
 data item. Changing data name '_publ_author_adress' to '_publ_author_address'
 and moving the data item to the '_publ_author' loop.

 Antanas Vaitkus,
 2017-03-07
;
_cod_original_cell_volume 3507.5(8)
_cod_original_formula_sum 'H68 Co5 Na10 O34 S20 Sn5'
_cod_database_code 4309333

loop_
_symmetry_equiv_pos_as_xyz
'x, y, z'
'-x, -y, -z'

loop_
_atom_site_label
_atom_site_type_symbol
_atom_site_fract_x
_atom_site_fract_y
_atom_site_fract_z
_atom_site_U_iso_or_equiv
_atom_site_adp_type
_atom_site_occupancy
_atom_site_symmetry_multiplicity
_atom_site_calc_flag
_atom_site_refinement_flags
_atom_site_disorder_assembly
_atom_site_disorder_group
Sn1 Sn 0.69832(5) 0.38763(5) 0.77025(4) 0.02930(18) Uani 1 1 d . . .
Sn2 Sn 0.26714(5) 0.57529(5) 0.72390(4) 0.02743(18) Uani 1 1 d . . .
Sn3 Sn 0.26953(5) 0.13280(5) 0.45773(4) 0.02398(17) Uani 1 1 d . . .
Sn4 Sn 0.25187(5) 0.13228(5) 0.89176(4) 0.03070(19) Uani 1 1 d . . .
Co1 Co 0.48140(8) 0.47970(8) 0.74616(7) 0.0214(2) Uani 0.83 1 d P . .
Sn11 Sn 0.48140(8) 0.47970(8) 0.74616(7) 0.0214(2) Uani 0.17 1 d P . .
Co2 Co 0.48046(8) 0.25964(8) 0.61928(7) 0.0248(3) Uani 0.83 1 d P . .
Sn12 Sn 0.48046(8) 0.25964(8) 0.61928(7) 0.0248(3) Uani 0.17 1 d P . .
Co3 Co 0.47295(8) 0.25926(8) 0.82977(7) 0.0237(3) Uani 0.83 1 d P . .
Sn13 Sn 0.47295(8) 0.25926(8) 0.82977(7) 0.0237(3) Uani 0.17 1 d P . .
Co4 Co 0.26828(8) 0.35215(8) 0.59328(7) 0.0244(3) Uani 0.83 1 d P . .
Sn14 Sn 0.26828(8) 0.35215(8) 0.59328(7) 0.0244(3) Uani 0.17 1 d P . .
Co5 Co 0.26234(9) 0.35296(8) 0.80540(7) 0.0261(3) Uani 0.83 1 d P . .
Sn15 Sn 0.26234(9) 0.35296(8) 0.80540(7) 0.0261(3) Uani 0.17 1 d P . .
Co6 Co 0.25909(8) 0.13399(8) 0.67623(7) 0.0255(3) Uani 0.83 1 d P . .
Sn16 Sn 0.25909(8) 0.13399(8) 0.67623(7) 0.0255(3) Uani 0.17 1 d P . .
S1 S 0.43171(18) 0.39558(17) 0.61796(15) 0.0237(5) Uani 1 1 d . . .
S2 S 0.42557(18) 0.39724(17) 0.84142(15) 0.0241(5) Uani 1 1 d . . .
S3 S 0.42275(18) 0.16485(17) 0.70602(15) 0.0259(5) Uani 1 1 d . . .
S4 S 0.20081(17) 0.26428(17) 0.67991(15) 0.0233(5) Uani 1 1 d . . .
S5 S 0.64717(18) 0.53038(18) 0.77583(15) 0.0262(5) Uani 1 1 d . . .
S6 S 0.64721(18) 0.29314(18) 0.63943(15) 0.0259(5) Uani 1 1 d . . .
S7 S 0.63894(19) 0.29554(18) 0.86588(16) 0.0284(6) Uani 1 1 d . . .
S8 S 0.43793(18) 0.62317(17) 0.75510(15) 0.0253(5) Uani 1 1 d . . .
S9 S 0.21179(17) 0.48561(17) 0.59111(15) 0.0240(5) Uani 1 1 d . . .
S10 S 0.20508(19) 0.48615(18) 0.81937(16) 0.0285(6) Uani 1 1 d . . .
S11 S 0.43938(17) 0.17254(17) 0.49150(14) 0.0235(5) Uani 1 1 d . . .
S12 S 0.21164(17) 0.27108(17) 0.46081(14) 0.0229(5) Uani 1 1 d . . .
S13 S 0.20019(18) 0.03876(17) 0.54866(15) 0.0240(5) Uani 1 1 d . . .
S14 S 0.42247(19) 0.17055(18) 0.92606(16) 0.0298(6) Uani 1 1 d . . .
S15 S 0.19900(18) 0.27327(18) 0.90063(15) 0.0274(6) Uani 1 1 d . . .
S16 S 0.19418(19) 0.03679(17) 0.76139(16) 0.0279(6) Uani 1 1 d . . .
S17 S 0.8656(2) 0.4323(2) 0.8038(2) 0.0435(8) Uani 1 1 d . . .
S18 S 0.2095(2) 0.71162(19) 0.73217(18) 0.0352(7) Uani 1 1 d . . .
S19 S 0.22710(19) 0.04411(19) 0.32728(16) 0.0301(6) Uani 1 1 d . . .
S20 S 0.1842(3) 0.0438(2) 0.9834(2) 0.0492(8) Uani 1 1 d . . .
Na1 Na -0.0032(3) -0.4096(3) 0.4435(3) 0.0373(10) Uani 1 1 d . . .
Na2 Na 0.0069(3) -0.2145(3) 0.3483(3) 0.0391(11) Uani 1 1 d . . .
Na3 Na 0.0206(3) -0.0025(3) 0.2698(3) 0.0399(11) Uani 1 1 d . . .
Na4 Na 0.0428(4) 0.2091(4) 0.1829(3) 0.0626(15) Uani 1 1 d . . .
Na5 Na 0.5000 0.0000 0.5000 0.0344(14) Uani 1 2 d S . .
Na6 Na 0.5185(3) 0.0122(3) 0.3006(3) 0.0393(11) Uani 1 1 d . . .
Na7 Na 0.5151(4) 0.0065(4) 0.1005(3) 0.0611(15) Uani 1 1 d . . .
Na8 Na 0.5000 0.5000 1.0000 0.0351(14) Uani 1 2 d S . .
Na9 Na 0.5000 0.5000 0.5000 0.0338(14) Uani 1 2 d S . .
O1 O -0.0089(5) -0.5760(5) 0.4155(5) 0.0384(19) Uani 1 1 d . . .
O2 O 0.1685(6) -0.3666(8) 0.4603(6) 0.066(3) Uani 1 1 d . . .
O3 O -0.0079(5) -0.2503(5) 0.4756(4) 0.0357(18) Uani 1 1 d . . .
O4 O -0.0052(5) -0.3775(5) 0.3097(4) 0.0330(17) Uani 1 1 d . . .
O5 O 0.1735(7) -0.1749(7) 0.3754(8) 0.084(4) Uani 1 1 d . . .
O6 O 0.0073(5) -0.0515(6) 0.3968(5) 0.0401(19) Uani 1 1 d . . .
O7 O 0.0038(6) -0.1653(6) 0.2216(5) 0.0405(19) Uani 1 1 d . . .
O8 O 0.0226(5) 0.1609(5) 0.3095(5) 0.0408(19) Uani 1 1 d . . .
O9 O 0.0303(7) 0.0377(7) 0.1376(6) 0.060(3) Uani 1 1 d . . .
O10 O -0.1224(8) 0.1639(8) 0.1226(8) 0.092(4) Uani 1 1 d . . .
O11 O -0.0126(9) 0.3534(8) 0.1797(9) 0.105(5) Uani 1 1 d . . .
O12 O 0.0621(11) 0.2157(12) 0.0463(9) 0.124(5) Uani 1 1 d . . .
O13 O 0.2092(7) 0.2414(7) 0.2456(6) 0.070(3) Uani 1 1 d . . .
O14 O 0.6202(5) 0.0616(5) 0.4289(4) 0.0345(18) Uani 1 1 d . . .
O15 O 0.3998(5) -0.0587(5) 0.3711(5) 0.0364(18) Uani 1 1 d . . .
O16 O 0.4480(6) 0.1437(6) 0.2914(5) 0.049(2) Uani 1 1 d . . .
O17 O 0.6340(5) 0.0719(5) 0.2232(5) 0.0388(19) Uani 1 1 d . . .
O18 O 0.4118(7) -0.0635(6) 0.1792(5) 0.050(2) Uani 1 1 d . . .
O19 O 0.4725(8) 0.1562(7) 0.1269(7) 0.081(4) Uani 1 1 d . . .
O20 O 0.3821(7) -0.0577(7) -0.0128(5) 0.058(3) Uani 1 1 d . . .
O21 O -0.1376(9) 0.2102(11) -0.1207(10) 0.121(5) Uani 1 1 d . . .
O22A O 0.068(3) 0.467(3) -0.063(2) 0.172(13) Uiso 0.50 1 d PU A 1
O22B O 0.0299(19) 0.386(2) -0.0610(16) 0.094(8) Uiso 0.50 1 d PU B 2
O23 O 0.7008(11) 0.7697(9) 0.8858(9) 0.111(5) Uani 1 1 d . . .
O24A O 0.8512(15) 0.5938(16) 0.9425(13) 0.069(6) Uiso 0.50 1 d PU C 1
O24B O 0.878(3) 0.654(3) 0.906(2) 0.167(12) Uiso 0.50 1 d PU . 2
O25 O 0.6738(6) 0.2502(6) 0.4153(5) 0.050(2) Uani 1 1 d . . .
O26 O 0.1586(8) 0.4493(10) 0.3522(8) 0.101(4) Uani 1 1 d . . .
O27A O -0.108(3) 0.278(3) 0.030(3) 0.097(16) Uiso 0.50 1 d P D 1
Na10 Na -0.0671(17) 0.2792(12) 0.0229(9) 0.078(5) Uani 0.50 1 d P . 2
O30B O 0.8569(17) 0.4109(18) 1.0040(15) 0.089(7) Uiso 0.50 1 d P . 2
Na11 Na 0.7011(7) 0.6251(6) 0.9393(5) 0.059(2) Uani 0.65 1 d PU . 1
Na12 Na 0.5219(4) 0.2893(4) 0.3860(4) 0.0267(13) Uani 0.65 1 d PU . 1
O28A O 0.6546(10) 0.4854(11) 0.9962(9) 0.055(4) Uiso 0.65 1 d P . 1
O29A O 0.4573(10) 0.3596(10) 1.0543(8) 0.052(4) Uiso 0.65 1 d P . 1
O31A O 0.6793(18) 0.2431(18) 1.0761(15) 0.119(8) Uiso 0.65 1 d P E 1
O32A O 0.4018(9) 0.3746(8) 0.3904(7) 0.028(3) Uiso 0.65 1 d P . 1
O33A O 0.6145(7) 0.4177(7) 0.4937(6) 0.024(2) Uiso 0.65 1 d P . 1
Na13 Na 0.7038(9) 0.4030(9) 1.0243(7) 0.035(3) Uani 0.35 1 d P . 2
Na14 Na 0.2854(9) 0.3842(10) 0.3548(9) 0.049(4) Uani 0.35 1 d P . 2
O28B O 0.6606(15) 0.5351(17) 0.9721(13) 0.035(5) Uiso 0.35 1 d P . 2
O29B O 0.5410(15) 0.3706(15) 1.0515(12) 0.033(5) Uiso 0.35 1 d P . 2
O31B O 0.7311(19) 0.2579(18) 1.0633(15) 0.046(6) Uiso 0.35 1 d P F 2
O32B O 0.4370(18) 0.3617(17) 0.3974(14) 0.035(6) Uiso 0.35 1 d P . 2
O33B O 0.646(2) 0.470(2) 0.5370(17) 0.057(7) Uiso 0.35 1 d P . 2
O51 O 0.1284(6) -0.1662(5) 0.6120(5) 0.043(2) Uani 1 1 d . . .
O52 O 0.2387(9) -0.0244(9) 0.1468(6) 0.081(3) Uani 1 1 d . . .

loop_
_atom_site_aniso_label
_atom_site_aniso_U_11
_atom_site_aniso_U_22
_atom_site_aniso_U_33
_atom_site_aniso_U_23
_atom_site_aniso_U_13
_atom_site_aniso_U_12
Sn1 0.0247(4) 0.0294(4) 0.0304(4) 0.0033(3) -0.0009(3) 0.0058(3)
Sn2 0.0335(4) 0.0188(3) 0.0313(4) 0.0062(3) 0.0018(3) 0.0115(3)
Sn3 0.0270(4) 0.0192(3) 0.0236(3) 0.0024(3) -0.0009(3) 0.0067(3)
Sn4 0.0374(4) 0.0240(4) 0.0289(4) 0.0114(3) 0.0008(3) 0.0051(3)
Co1 0.0220(6) 0.0168(5) 0.0241(6) 0.0046(4) 0.0003(4) 0.0049(4)
Sn11 0.0220(6) 0.0168(5) 0.0241(6) 0.0046(4) 0.0003(4) 0.0049(4)
Co2 0.0242(6) 0.0205(6) 0.0269(6) 0.0037(5) -0.0006(5) 0.0048(5)
Sn12 0.0242(6) 0.0205(6) 0.0269(6) 0.0037(5) -0.0006(5) 0.0048(5)
Co3 0.0255(6) 0.0192(6) 0.0241(6) 0.0068(5) -0.0017(5) 0.0045(5)
Sn13 0.0255(6) 0.0192(6) 0.0241(6) 0.0068(5) -0.0017(5) 0.0045(5)
Co4 0.0275(6) 0.0182(5) 0.0262(6) 0.0042(5) 0.0002(5) 0.0071(5)
Sn14 0.0275(6) 0.0182(5) 0.0262(6) 0.0042(5) 0.0002(5) 0.0071(5)
Co5 0.0306(6) 0.0204(6) 0.0268(6) 0.0061(5) 0.0027(5) 0.0069(5)
Sn15 0.0306(6) 0.0204(6) 0.0268(6) 0.0061(5) 0.0027(5) 0.0069(5)
Co6 0.0282(6) 0.0190(6) 0.0265(6) 0.0056(5) -0.0012(5) 0.0046(5)
Sn16 0.0282(6) 0.0190(6) 0.0265(6) 0.0056(5) -0.0012(5) 0.0046(5)
S1 0.0264(13) 0.0211(12) 0.0245(12) 0.0088(10) 0.0029(10) 0.0066(10)
S2 0.0268(13) 0.0195(12) 0.0238(12) 0.0027(10) 0.0017(10) 0.0048(10)
S3 0.0276(13) 0.0199(12) 0.0305(13) 0.0075(10) 0.0010(10) 0.0080(10)
S4 0.0231(12) 0.0188(11) 0.0261(13) 0.0056(10) 0.0017(10) 0.0032(10)
S5 0.0234(13) 0.0217(12) 0.0300(13) 0.0041(11) 0.0024(10) 0.0015(10)
S6 0.0240(13) 0.0235(12) 0.0286(13) 0.0018(11) 0.0018(10) 0.0070(10)
S7 0.0281(14) 0.0240(13) 0.0288(13) 0.0046(11) -0.0044(10) 0.0053(11)
S8 0.0302(14) 0.0150(11) 0.0291(13) 0.0043(10) 0.0026(10) 0.0047(10)
S9 0.0267(13) 0.0174(11) 0.0276(13) 0.0054(10) 0.0009(10) 0.0077(10)
S10 0.0350(15) 0.0210(12) 0.0306(14) 0.0045(11) 0.0060(11) 0.0099(11)
S11 0.0229(13) 0.0210(12) 0.0250(12) 0.0017(10) -0.0007(10) 0.0076(10)
S12 0.0250(13) 0.0197(12) 0.0232(12) 0.0028(10) -0.0011(10) 0.0084(10)
S13 0.0264(13) 0.0181(11) 0.0249(12) 0.0040(10) 0.0007(10) 0.0035(10)
S14 0.0319(14) 0.0247(13) 0.0294(14) 0.0089(11) -0.0035(11) 0.0055(11)
S15 0.0296(14) 0.0232(13) 0.0286(13) 0.0064(11) 0.0042(10) 0.0055(11)
S16 0.0311(14) 0.0186(12) 0.0311(14) 0.0080(11) -0.0004(11) 0.0033(10)
S17 0.0251(15) 0.0499(19) 0.0490(18) -0.0044(15) 0.0002(13) 0.0090(13)
S18 0.0437(17) 0.0208(13) 0.0434(16) 0.0080(12) 0.0022(13) 0.0159(12)
S19 0.0319(15) 0.0295(14) 0.0265(13) -0.0022(11) -0.0003(11) 0.0112(11)
S20 0.057(2) 0.0451(19) 0.0423(18) 0.0226(15) 0.0053(15) 0.0019(16)
Na1 0.040(3) 0.032(2) 0.040(3) 0.014(2) 0.004(2) 0.011(2)
Na2 0.041(3) 0.034(2) 0.040(3) 0.013(2) 0.002(2) 0.006(2)
Na3 0.043(3) 0.029(2) 0.046(3) 0.010(2) 0.000(2) 0.011(2)
Na4 0.071(4) 0.061(4) 0.060(4) 0.018(3) 0.008(3) 0.023(3)
Na5 0.036(3) 0.029(3) 0.040(3) 0.014(3) 0.005(3) 0.009(3)
Na6 0.039(3) 0.033(2) 0.042(3) 0.009(2) 0.003(2) 0.006(2)
Na7 0.077(4) 0.059(4) 0.045(3) 0.012(3) 0.004(3) 0.019(3)
Na8 0.041(4) 0.032(3) 0.027(3) -0.005(3) -0.001(3) 0.012(3)
Na9 0.039(4) 0.026(3) 0.040(3) 0.009(3) 0.005(3) 0.015(3)
O1 0.043(5) 0.032(4) 0.047(5) 0.017(4) 0.008(4) 0.016(4)
O2 0.031(5) 0.099(8) 0.058(6) 0.009(6) 0.003(4) 0.007(5)
O3 0.042(5) 0.032(4) 0.036(4) 0.008(3) 0.010(3) 0.014(4)
O4 0.031(4) 0.030(4) 0.035(4) 0.002(3) 0.004(3) 0.007(3)
O5 0.041(6) 0.049(6) 0.168(12) 0.038(7) 0.027(7) 0.008(5)
O6 0.034(4) 0.040(5) 0.045(5) 0.013(4) 0.006(4) 0.006(4)
O7 0.042(5) 0.034(4) 0.041(5) 0.010(4) 0.001(4) 0.004(4)
O8 0.037(5) 0.033(4) 0.049(5) 0.005(4) 0.004(4) 0.007(4)
O9 0.062(6) 0.065(6) 0.052(6) 0.006(5) 0.010(5) 0.021(5)
O10 0.056(7) 0.059(7) 0.144(12) -0.002(7) 0.005(7) 0.006(6)
O11 0.101(10) 0.054(7) 0.159(14) 0.012(8) 0.031(9) 0.018(7)
O12 0.136(13) 0.157(15) 0.103(11) 0.070(11) 0.050(9) 0.046(11)
O13 0.069(7) 0.069(7) 0.058(6) 0.016(5) 0.006(5) -0.005(6)
O14 0.036(4) 0.028(4) 0.039(4) 0.012(3) 0.005(3) 0.008(3)
O15 0.034(4) 0.025(4) 0.049(5) 0.006(4) 0.005(4) 0.009(3)
O16 0.067(6) 0.027(4) 0.052(5) 0.006(4) 0.014(4) 0.011(4)
O17 0.043(5) 0.028(4) 0.049(5) 0.011(4) 0.005(4) 0.016(4)
O18 0.068(6) 0.028(4) 0.046(5) 0.002(4) 0.001(4) 0.007(4)
O19 0.097(9) 0.050(6) 0.088(8) 0.010(6) -0.018(6) 0.029(6)
O20 0.076(7) 0.060(6) 0.041(5) 0.011(5) 0.001(4) 0.029(5)
O21 0.079(9) 0.116(12) 0.167(15) 0.014(11) 0.006(9) 0.045(9)
O23 0.139(13) 0.084(10) 0.110(11) 0.022(8) 0.050(9) 0.010(9)
O25 0.058(6) 0.037(5) 0.054(5) 0.019(4) 0.003(4) 0.009(4)
O26 0.071(8) 0.140(12) 0.115(11) 0.066(9) 0.045(7) 0.034(8)
Na10 0.113(17) 0.062(9) 0.051(8) 0.017(6) -0.016(9) 0.029(10)
Na11 0.085(6) 0.042(5) 0.049(5) 0.006(4) 0.011(4) 0.021(4)
Na12 0.028(3) 0.017(3) 0.037(4) 0.005(3) 0.009(3) 0.008(3)
Na13 0.037(7) 0.036(7) 0.034(7) 0.009(6) 0.010(5) 0.008(6)
Na14 0.030(7) 0.051(9) 0.060(9) 0.002(7) -0.009(6) 0.013(6)
O51 0.048(5) 0.028(4) 0.049(5) 0.006(4) 0.001(4) 0.007(4)
O52 0.100(9) 0.092(9) 0.059(7) 0.028(6) 0.016(6) 0.033(7)

loop_
_atom_type_symbol
_atom_type_description
_atom_type_scat_dispersion_real
_atom_type_scat_dispersion_imag
_atom_type_scat_source
O O 0.0106 0.0060 'International Tables Vol C Tables 4.2.6.8 and 6.1.1.4'
H H 0.0000 0.0000 'International Tables Vol C Tables 4.2.6.8 and 6.1.1.4'
Na Na 0.0362 0.0249 'International Tables Vol C Tables 4.2.6.8 and 6.1.1.4'
S S 0.1246 0.1234 'International Tables Vol C Tables 4.2.6.8 and 6.1.1.4'
Co Co 0.3494 0.9721 'International Tables Vol C Tables 4.2.6.8 and 6.1.1.4'
Sn Sn -0.6537 1.4246 'International Tables Vol C Tables 4.2.6.8 and 6.1.1.4'

loop_
_geom_angle_atom_site_label_1
_geom_angle_atom_site_label_2
_geom_angle_atom_site_label_3
_geom_angle
_geom_angle_site_symmetry_1
_geom_angle_site_symmetry_3
_geom_angle_publ_flag
S17 Sn1 S6 109.54(10) . . ?
S17 Sn1 S5 107.27(11) . . ?
S6 Sn1 S5 111.50(9) . . ?
S17 Sn1 S7 108.32(11) . . ?
S6 Sn1 S7 109.17(9) . . ?
S5 Sn1 S7 110.97(10) . . ?
S18 Sn2 S10 106.63(10) . . ?
S18 Sn2 S9 109.17(9) . . ?
S10 Sn2 S9 110.71(9) . . ?
S18 Sn2 S8 109.03(10) . . ?
S10 Sn2 S8 110.97(9) . . ?
S9 Sn2 S8 110.24(9) . . ?
S19 Sn3 S11 105.87(9) . . ?
S19 Sn3 S12 110.09(9) . . ?
S11 Sn3 S12 111.69(9) . . ?
S19 Sn3 S13 109.78(9) . . ?
S11 Sn3 S13 110.79(9) . . ?
S12 Sn3 S13 108.59(9) . . ?
S20 Sn4 S15 106.67(12) . . ?
S20 Sn4 S16 107.18(11) . . ?
S15 Sn4 S16 111.48(9) . . ?
S20 Sn4 S14 110.18(11) . . ?
S15 Sn4 S14 110.43(9) . . ?
S16 Sn4 S14 110.77(10) . . ?
S1 Co1 S2 113.73(10) . . ?
S1 Co1 S5 109.30(10) . . ?
S2 Co1 S5 110.56(10) . . ?
S1 Co1 S8 110.73(10) . . ?
S2 Co1 S8 109.41(10) . . ?
S5 Co1 S8 102.54(10) . . ?
S1 Co2 S3 115.69(11) . . ?
S1 Co2 S11 109.09(10) . . ?
S3 Co2 S11 108.98(10) . . ?
S1 Co2 S6 110.90(10) . . ?
S3 Co2 S6 110.84(10) . . ?
S11 Co2 S6 100.20(10) . . ?
S3 Co3 S2 115.23(10) . . ?
S3 Co3 S7 109.61(11) . . ?
S2 Co3 S7 109.35(10) . . ?
S3 Co3 S14 108.89(10) . . ?
S2 Co3 S14 110.16(11) . . ?
S7 Co3 S14 102.88(10) . . ?
S4 Co4 S1 115.47(10) . . ?
S4 Co4 S9 109.36(10) . . ?
S1 Co4 S9 109.80(10) . . ?
S4 Co4 S12 110.23(10) . . ?
S1 Co4 S12 108.78(10) . . ?
S9 Co4 S12 102.39(9) . . ?
S2 Co5 S4 115.51(10) . . ?
S2 Co5 S10 109.57(10) . . ?
S4 Co5 S10 110.27(10) . . ?
S2 Co5 S15 109.33(10) . . ?
S4 Co5 S15 110.01(10) . . ?
S10 Co5 S15 101.21(11) . . ?
S4 Co6 S3 115.48(10) . . ?
S4 Co6 S16 110.14(11) . . ?
S3 Co6 S16 109.13(10) . . ?
S4 Co6 S13 108.79(10) . . ?
S3 Co6 S13 109.45(10) . . ?
S16 Co6 S13 103.13(10) . . ?
Co2 S1 Co4 107.18(11) . . ?
Co2 S1 Co1 106.32(10) . . ?
Co4 S1 Co1 106.71(11) . . ?
Co2 S1 Na9 112.31(10) . . ?
Co4 S1 Na9 110.59(9) . . ?
Co1 S1 Na9 113.36(10) . . ?
Co5 S2 Co1 106.79(10) . . ?
Co5 S2 Co3 106.21(10) . . ?
Co1 S2 Co3 107.14(11) . . ?
Co5 S2 Na8 114.99(10) . . ?
Co1 S2 Na8 112.45(9) . . ?
Co3 S2 Na8 108.82(9) . . ?
Co3 S3 Co2 104.82(11) . . ?
Co3 S3 Co6 106.74(12) . . ?
Co2 S3 Co6 106.82(10) . . ?
Co3 S3 Na6 112.95(13) . 2_656 ?
Co2 S3 Na6 114.16(14) . 2_656 ?
Co6 S3 Na6 110.82(13) . 2_656 ?
Co6 S4 Co4 106.60(11) . . ?
Co6 S4 Co5 106.38(10) . . ?
Co4 S4 Co5 105.87(10) . . ?
Co6 S4 Na2 112.36(13) . 2_556 ?
Co4 S4 Na2 115.44(13) . 2_556 ?
Co5 S4 Na2 109.62(13) . 2_556 ?
Co1 S5 Sn1 104.91(10) . . ?
Co1 S5 Na11 106.8(2) . . ?
Sn1 S5 Na11 107.16(19) . . ?
Co1 S5 Na14 109.4(3) . 2_666 ?
Sn1 S5 Na14 104.3(3) . 2_666 ?
Na11 S5 Na14 122.9(3) . 2_666 ?
Co2 S6 Sn1 103.13(11) . . ?
Co3 S7 Sn1 105.56(10) . . ?
Co3 S7 Na13 110.6(3) . . ?
Sn1 S7 Na13 110.4(3) . . ?
Co1 S8 Sn2 104.06(10) . . ?
Co1 S8 Na12 108.81(15) . 2_666 ?
Sn2 S8 Na12 100.42(14) . 2_666 ?
Co4 S9 Sn2 105.35(10) . . ?
Co4 S9 Na1 103.96(12) . 2_556 ?
Sn2 S9 Na1 110.97(13) . 2_556 ?
Co5 S10 Sn2 104.31(11) . . ?
Co5 S10 Na13 107.5(3) . 2_667 ?
Sn2 S10 Na13 106.4(3) . 2_667 ?
Co2 S11 Sn3 105.68(10) . . ?
Co2 S11 Na12 108.35(15) . . ?
Sn3 S11 Na12 110.76(15) . . ?
Co2 S11 Na5 107.03(9) . . ?
Sn3 S11 Na5 109.06(9) . . ?
Na12 S11 Na5 115.43(14) . . ?
Co4 S12 Sn3 104.37(9) . . ?
Co4 S12 Na14 109.9(3) . . ?
Sn3 S12 Na14 111.0(3) . . ?
Co6 S13 Sn3 104.97(10) . . ?
Co3 S14 Sn4 104.09(10) . . ?
Co3 S14 Na7 106.51(15) . 2_656 ?
Sn4 S14 Na7 109.18(15) . 2_656 ?
Co5 S15 Sn4 104.73(11) . . ?
Co5 S15 Na11 109.2(2) . 2_667 ?
Sn4 S15 Na11 102.33(19) . 2_667 ?
Co6 S16 Sn4 103.93(10) . . ?
Co6 S16 Na3 110.07(13) . 2_556 ?
Sn4 S16 Na3 105.82(13) . 2_556 ?
Sn3 S19 Na3 110.40(14) . . ?
O3 Na1 O4 84.9(3) . . ?
O3 Na1 O2 92.9(4) . . ?
O4 Na1 O2 86.2(3) . . ?
O3 Na1 O1 175.5(3) . . ?
O4 Na1 O1 97.8(3) . . ?
O2 Na1 O1 90.8(4) . . ?
O3 Na1 O1 89.8(3) . 2_546 ?
O4 Na1 O1 173.7(3) . 2_546 ?
O2 Na1 O1 90.7(3) . 2_546 ?
O1 Na1 O1 87.7(3) . 2_546 ?
O3 Na1 S9 94.2(2) . 2_556 ?
O4 Na1 S9 91.3(2) . 2_556 ?
O2 Na1 S9 172.2(3) . 2_556 ?
O1 Na1 S9 82.2(2) . 2_556 ?
O1 Na1 S9 92.5(2) 2_546 2_556 ?
O3 Na1 Na2 42.3(2) . . ?
O4 Na1 Na2 42.9(2) . . ?
O2 Na1 Na2 85.6(3) . . ?
O1 Na1 Na2 140.7(3) . . ?
O1 Na1 Na2 131.4(3) 2_546 . ?
S9 Na1 Na2 97.68(14) 2_556 . ?
O3 Na1 Na1 133.3(3) . 2_546 ?
O4 Na1 Na1 141.8(3) . 2_546 ?
O2 Na1 Na1 91.0(3) . 2_546 ?
O1 Na1 Na1 44.1(2) . 2_546 ?
O1 Na1 Na1 43.6(2) 2_546 2_546 ?
S9 Na1 Na1 86.35(17) 2_556 2_546 ?
Na2 Na1 Na1 174.0(2) . 2_546 ?
O5 Na2 O3 94.9(4) . . ?
O5 Na2 O4 92.6(4) . . ?
O3 Na2 O4 86.1(3) . . ?
O5 Na2 O7 91.4(4) . . ?
O3 Na2 O7 171.1(4) . . ?
O4 Na2 O7 99.9(3) . . ?
O5 Na2 O6 91.4(3) . . ?
O3 Na2 O6 89.1(3) . . ?
O4 Na2 O6 174.0(3) . . ?
O7 Na2 O6 84.5(3) . . ?
O5 Na2 S4 178.1(4) . 2_556 ?
O3 Na2 S4 83.2(2) . 2_556 ?
O4 Na2 S4 87.6(2) . 2_556 ?
O7 Na2 S4 90.4(2) . 2_556 ?
O6 Na2 S4 88.3(2) . 2_556 ?
O5 Na2 Na1 91.1(3) . . ?
O3 Na2 Na1 42.8(2) . . ?
O4 Na2 Na1 43.6(2) . . ?
O7 Na2 Na1 143.5(3) . . ?
O6 Na2 Na1 131.8(3) . . ?
S4 Na2 Na1 87.69(14) 2_556 . ?
O5 Na2 Na3 88.2(3) . . ?
O3 Na2 Na3 131.8(3) . . ?
O4 Na2 Na3 141.9(3) . . ?
O7 Na2 Na3 42.0(2) . . ?
O6 Na2 Na3 42.8(2) . . ?
S4 Na2 Na3 92.85(14) 2_556 . ?
Na1 Na2 Na3 174.48(18) . . ?
O7 Na3 O6 85.2(3) . . ?
O7 Na3 O8 174.2(3) . . ?
O6 Na3 O8 97.3(3) . . ?
O7 Na3 O9 91.7(3) . . ?
O6 Na3 O9 176.8(4) . . ?
O8 Na3 O9 85.7(3) . . ?
O7 Na3 S19 95.0(2) . . ?
O6 Na3 S19 86.1(2) . . ?
O8 Na3 S19 90.3(2) . . ?
O9 Na3 S19 95.1(3) . . ?
O7 Na3 S16 90.6(2) . 2_556 ?
O6 Na3 S16 86.6(2) . 2_556 ?
O8 Na3 S16 84.4(2) . 2_556 ?
O9 Na3 S16 92.5(3) . 2_556 ?
S19 Na3 S16 170.4(2) . 2_556 ?
O7 Na3 Na2 41.9(2) . . ?
O6 Na3 Na2 43.6(2) . . ?
O8 Na3 Na2 140.9(3) . . ?
O9 Na3 Na2 133.4(3) . . ?
S19 Na3 Na2 87.09(14) . . ?
S16 Na3 Na2 91.91(14) 2_556 . ?
O7 Na3 Na4 135.6(3) . . ?
O6 Na3 Na4 139.1(3) . . ?
O8 Na3 Na4 41.8(2) . . ?
O9 Na3 Na4 44.0(3) . . ?
S19 Na3 Na4 91.30(16) . . ?
S16 Na3 Na4 90.13(15) 2_556 . ?
Na2 Na3 Na4 176.8(2) . . ?
O10 Na4 O8 96.2(4) . . ?
O10 Na4 O12 82.9(5) . . ?
O8 Na4 O12 165.4(5) . . ?
O10 Na4 O13 175.2(5) . . ?
O8 Na4 O13 81.3(3) . . ?
O12 Na4 O13 98.5(5) . . ?
O10 Na4 O11 71.6(4) . . ?
O8 Na4 O11 106.5(5) . . ?
O12 Na4 O11 87.0(6) . . ?
O13 Na4 O11 113.0(5) . . ?
O10 Na4 O9 83.3(4) . . ?
O8 Na4 O9 84.2(3) . . ?
O12 Na4 O9 81.2(5) . . ?
O13 Na4 O9 92.4(4) . . ?
O11 Na4 O9 153.4(5) . . ?
O10 Na4 O24B 102.8(9) . 2_666 ?
O8 Na4 O24B 150.6(9) . 2_666 ?
O12 Na4 O24B 42.0(9) . 2_666 ?
O13 Na4 O24B 81.1(9) . 2_666 ?
O11 Na4 O24B 60.1(9) . 2_666 ?
O9 Na4 O24B 119.8(9) . 2_666 ?
O10 Na4 Na10 51.4(5) . . ?
O8 Na4 Na10 143.5(5) . . ?
O12 Na4 Na10 43.5(6) . . ?
O13 Na4 Na10 132.2(5) . . ?
O11 Na4 Na10 52.2(5) . . ?
O9 Na4 Na10 105.0(4) . . ?
O24B Na4 Na10 51.5(9) 2_666 . ?
O10 Na4 Na3 91.9(4) . . ?
O8 Na4 Na3 41.8(2) . . ?
O12 Na4 Na3 123.6(5) . . ?
O13 Na4 Na3 83.4(3) . . ?
O11 Na4 Na3 143.8(4) . . ?
O9 Na4 Na3 42.5(2) . . ?
O24B Na4 Na3 155.9(9) 2_666 . ?
Na10 Na4 Na3 137.8(4) . . ?
O14 Na5 O14 180.000(1) . 2_656 ?
O14 Na5 O15 85.4(3) . . ?
O14 Na5 O15 94.6(3) 2_656 . ?
O14 Na5 O15 94.6(3) . 2_656 ?
O14 Na5 O15 85.4(3) 2_656 2_656 ?
O15 Na5 O15 180.0(2) . 2_656 ?
O14 Na5 S11 87.50(18) . . ?
O14 Na5 S11 92.50(18) 2_656 . ?
O15 Na5 S11 85.87(18) . . ?
O15 Na5 S11 94.13(18) 2_656 . ?
O14 Na5 S11 92.50(18) . 2_656 ?
O14 Na5 S11 87.50(18) 2_656 2_656 ?
O15 Na5 S11 94.13(18) . 2_656 ?
O15 Na5 S11 85.87(18) 2_656 2_656 ?
S11 Na5 S11 180.0 . 2_656 ?
O14 Na5 Na6 42.49(19) . . ?
O14 Na5 Na6 137.51(19) 2_656 . ?
O15 Na5 Na6 43.0(2) . . ?
O15 Na5 Na6 137.0(2) 2_656 . ?
S11 Na5 Na6 83.15(9) . . ?
S11 Na5 Na6 96.85(9) 2_656 . ?
O14 Na5 Na6 137.51(19) . 2_656 ?
O14 Na5 Na6 42.49(19) 2_656 2_656 ?
O15 Na5 Na6 137.0(2) . 2_656 ?
O15 Na5 Na6 43.0(2) 2_656 2_656 ?
S11 Na5 Na6 96.85(9) . 2_656 ?
S11 Na5 Na6 83.15(9) 2_656 2_656 ?
Na6 Na5 Na6 180.000(1) . 2_656 ?
O18 Na6 O14 170.0(3) . . ?
O18 Na6 O15 88.5(3) . . ?
O14 Na6 O15 85.3(3) . . ?
O18 Na6 O17 88.2(3) . . ?
O14 Na6 O17 97.6(3) . . ?
O15 Na6 O17 175.6(3) . . ?
O18 Na6 O16 86.5(3) . . ?
O14 Na6 O16 101.3(3) . . ?
O15 Na6 O16 90.2(3) . . ?
O17 Na6 O16 92.5(3) . . ?
O18 Na6 S3 85.0(3) . 2_656 ?
O14 Na6 S3 86.8(2) . 2_656 ?
O15 Na6 S3 86.8(2) . 2_656 ?
O17 Na6 S3 90.0(2) . 2_656 ?
O16 Na6 S3 171.1(3) . 2_656 ?
O18 Na6 Na7 43.1(3) . . ?
O14 Na6 Na7 142.9(3) . . ?
O15 Na6 Na7 131.5(3) . . ?
O17 Na6 Na7 45.4(2) . . ?
O16 Na6 Na7 85.1(3) . . ?
S3 Na6 Na7 90.63(16) 2_656 . ?
O18 Na6 Na5 131.1(3) . . ?
O14 Na6 Na5 42.6(2) . . ?
O15 Na6 Na5 42.74(19) . . ?
O17 Na6 Na5 140.2(2) . . ?
O16 Na6 Na5 95.5(2) . . ?
S3 Na6 Na5 87.96(12) 2_656 . ?
Na7 Na6 Na5 174.16(17) . . ?
O18 Na6 Na12 117.2(3) . . ?
O14 Na6 Na12 71.3(2) . . ?
O15 Na6 Na12 95.2(2) . . ?
O17 Na6 Na12 88.9(2) . . ?
O16 Na6 Na12 31.0(2) . . ?
S3 Na6 Na12 157.70(17) 2_656 . ?
Na7 Na6 Na12 104.26(17) . . ?
Na5 Na6 Na12 78.78(12) . . ?
O18 Na7 O20 172.7(4) . 2_655 ?
O18 Na7 O17 87.8(3) . . ?
O20 Na7 O17 95.6(4) 2_655 . ?
O18 Na7 O20 86.4(4) . . ?
O20 Na7 O20 90.5(4) 2_655 . ?
O17 Na7 O20 173.3(4) . . ?
O18 Na7 O19 91.4(4) . . ?
O20 Na7 O19 95.3(4) 2_655 . ?
O17 Na7 O19 83.8(3) . . ?
O20 Na7 O19 92.9(4) . . ?
O18 Na7 S14 89.7(3) . 2_656 ?
O20 Na7 S14 83.8(3) 2_655 2_656 ?
O17 Na7 S14 93.2(3) . 2_656 ?
O20 Na7 S14 90.1(3) . 2_656 ?
O19 Na7 S14 176.8(3) . 2_656 ?
O18 Na7 Na7 130.5(4) . 2_655 ?
O20 Na7 Na7 46.1(3) 2_655 2_655 ?
O17 Na7 Na7 141.6(4) . 2_655 ?
O20 Na7 Na7 44.4(3) . 2_655 ?
O19 Na7 Na7 95.9(4) . 2_655 ?
S14 Na7 Na7 85.7(2) 2_656 2_655 ?
O18 Na7 Na6 43.6(2) . . ?
O20 Na7 Na6 140.1(3) 2_655 . ?
O17 Na7 Na6 44.5(2) . . ?
O20 Na7 Na6 129.3(3) . . ?
O19 Na7 Na6 82.6(3) . . ?
S14 Na7 Na6 96.12(17) 2_656 . ?
Na7 Na7 Na6 173.6(3) 2_655 . ?
O28A Na8 O28A 180.000(4) . 2_667 ?
O28A Na8 O29B 116.7(6) . 2_667 ?
O28A Na8 O29B 63.3(6) 2_667 2_667 ?
O28A Na8 O29B 63.3(6) . . ?
O28A Na8 O29B 116.7(6) 2_667 . ?
O29B Na8 O29B 180.000(6) 2_667 . ?
O28A Na8 O29A 87.0(5) . 2_667 ?
O28A Na8 O29A 93.0(5) 2_667 2_667 ?
O29B Na8 O29A 29.7(6) 2_667 2_667 ?
O29B Na8 O29A 150.3(6) . 2_667 ?
O28A Na8 O29A 93.0(5) . . ?
O28A Na8 O29A 87.0(5) 2_667 . ?
O29B Na8 O29A 150.3(6) 2_667 . ?
O29B Na8 O29A 29.7(6) . . ?
O29A Na8 O29A 180.000(2) 2_667 . ?
O28A Na8 O28B 21.1(5) . . ?
O28A Na8 O28B 158.9(6) 2_667 . ?
O29B Na8 O28B 95.6(8) 2_667 . ?
O29B Na8 O28B 84.4(8) . . ?
O29A Na8 O28B 66.0(7) 2_667 . ?
O29A Na8 O28B 114.0(7) . . ?
O28A Na8 O28B 158.9(6) . 2_667 ?
O28A Na8 O28B 21.1(5) 2_667 2_667 ?
O29B Na8 O28B 84.4(8) 2_667 2_667 ?
O29B Na8 O28B 95.6(8) . 2_667 ?
O29A Na8 O28B 114.0(7) 2_667 2_667 ?
O29A Na8 O28B 66.0(7) . 2_667 ?
O28B Na8 O28B 180.000(3) . 2_667 ?
O28A Na8 S2 92.8(4) . . ?
O28A Na8 S2 87.2(4) 2_667 . ?
O29B Na8 S2 85.5(5) 2_667 . ?
O29B Na8 S2 94.5(5) . . ?
O29A Na8 S2 88.9(3) 2_667 . ?
O29A Na8 S2 91.1(3) . . ?
O28B Na8 S2 90.3(5) . . ?
O28B Na8 S2 89.7(5) 2_667 . ?
O28A Na8 S2 87.2(4) . 2_667 ?
O28A Na8 S2 92.8(4) 2_667 2_667 ?
O29B Na8 S2 94.5(5) 2_667 2_667 ?
O29B Na8 S2 85.5(5) . 2_667 ?
O29A Na8 S2 91.1(3) 2_667 2_667 ?
O29A Na8 S2 88.9(3) . 2_667 ?
O28B Na8 S2 89.7(5) . 2_667 ?
O28B Na8 S2 90.3(5) 2_667 2_667 ?
S2 Na8 S2 180.000(1) . 2_667 ?
O28A Na8 Na11 43.2(4) . . ?
O28A Na8 Na11 136.8(4) 2_667 . ?
O29B Na8 Na11 73.4(5) 2_667 . ?
O29B Na8 Na11 106.6(5) . . ?
O29A Na8 Na11 43.8(4) 2_667 . ?
O29A Na8 Na11 136.2(4) . . ?
O28B Na8 Na11 22.2(6) . . ?
O28B Na8 Na11 157.8(6) 2_667 . ?
S2 Na8 Na11 90.58(14) . . ?
S2 Na8 Na11 89.42(15) 2_667 . ?
O28A Na8 Na11 136.8(4) . 2_667 ?
O28A Na8 Na11 43.2(4) 2_667 2_667 ?
O29B Na8 Na11 106.6(5) 2_667 2_667 ?
O29B Na8 Na11 73.4(5) . 2_667 ?
O29A Na8 Na11 136.2(4) 2_667 2_667 ?
O29A Na8 Na11 43.8(4) . 2_667 ?
O28B Na8 Na11 157.8(6) . 2_667 ?
O28B Na8 Na11 22.2(6) 2_667 2_667 ?
S2 Na8 Na11 89.42(15) . 2_667 ?
S2 Na8 Na11 90.58(14) 2_667 2_667 ?
Na11 Na8 Na11 180.000(1) . 2_667 ?
O33B Na9 O33B 180.0(14) 2_666 . ?
O33B Na9 O33A 155.9(7) 2_666 . ?
O33B Na9 O33A 24.1(7) . . ?
O33B Na9 O33A 24.1(7) 2_666 2_666 ?
O33B Na9 O33A 155.9(7) . 2_666 ?
O33A Na9 O33A 180.000(2) . 2_666 ?
O33B Na9 O32B 94.9(9) 2_666 2_666 ?
O33B Na9 O32B 85.1(9) . 2_666 ?
O33A Na9 O32B 109.1(7) . 2_666 ?
O33A Na9 O32B 70.9(7) 2_666 2_666 ?
O33B Na9 O32B 85.1(9) 2_666 . ?
O33B Na9 O32B 94.9(9) . . ?
O33A Na9 O32B 70.9(7) . . ?
O33A Na9 O32B 109.1(7) 2_666 . ?
O32B Na9 O32B 180.0(9) 2_666 . ?
O33B Na9 O32A 108.9(8) 2_666 2_666 ?
O33B Na9 O32A 71.1(8) . 2_666 ?
O33A Na9 O32A 95.1(4) . 2_666 ?
O33A Na9 O32A 84.9(4) 2_666 2_666 ?
O32B Na9 O32A 14.0(6) 2_666 2_666 ?
O32B Na9 O32A 166.0(6) . 2_666 ?
O33B Na9 O32A 71.1(8) 2_666 . ?
O33B Na9 O32A 108.9(8) . . ?
O33A Na9 O32A 84.9(4) . . ?
O33A Na9 O32A 95.1(4) 2_666 . ?
O32B Na9 O32A 166.0(6) 2_666 . ?
O32B Na9 O32A 14.0(6) . . ?
O32A Na9 O32A 180.0(5) 2_666 . ?
O33B Na9 S1 88.8(7) 2_666 2_666 ?
O33B Na9 S1 91.2(7) . 2_666 ?
O33A Na9 S1 90.1(3) . 2_666 ?
O33A Na9 S1 89.9(3) 2_666 2_666 ?
O32B Na9 S1 91.0(6) 2_666 2_666 ?
O32B Na9 S1 89.0(6) . 2_666 ?
O32A Na9 S1 91.7(3) 2_666 2_666 ?
O32A Na9 S1 88.3(3) . 2_666 ?
O33B Na9 S1 91.2(7) 2_666 . ?
O33B Na9 S1 88.8(7) . . ?
O33A Na9 S1 89.9(3) . . ?
O33A Na9 S1 90.1(3) 2_666 . ?
O32B Na9 S1 89.0(6) 2_666 . ?
O32B Na9 S1 91.0(6) . . ?
O32A Na9 S1 88.3(3) 2_666 . ?
O32A Na9 S1 91.7(3) . . ?
S1 Na9 S1 180.00(9) 2_666 . ?
O33B Na9 Na12 66.6(7) 2_666 2_666 ?
O33B Na9 Na12 113.4(7) . 2_666 ?
O33A Na9 Na12 137.5(3) . 2_666 ?
O33A Na9 Na12 42.5(3) 2_666 2_666 ?
O32B Na9 Na12 28.3(6) 2_666 2_666 ?
O32B Na9 Na12 151.7(6) . 2_666 ?
O32A Na9 Na12 42.3(3) 2_666 2_666 ?
O32A Na9 Na12 137.7(3) . 2_666 ?
S1 Na9 Na12 90.73(11) 2_666 2_666 ?
S1 Na9 Na12 89.27(11) . 2_666 ?
O33B Na9 Na12 113.4(7) 2_666 . ?
O33B Na9 Na12 66.6(7) . . ?
O33A Na9 Na12 42.5(3) . . ?
O33A Na9 Na12 137.5(3) 2_666 . ?
O32B Na9 Na12 151.7(6) 2_666 . ?
O32B Na9 Na12 28.3(6) . . ?
O32A Na9 Na12 137.7(3) 2_666 . ?
O32A Na9 Na12 42.3(3) . . ?
S1 Na9 Na12 89.27(11) 2_666 . ?
S1 Na9 Na12 90.73(11) . . ?
Na12 Na9 Na12 180.000(1) 2_666 . ?
Na1 O1 Na1 92.3(3) . 2_546 ?
Na2 O3 Na1 94.9(3) . . ?
Na2 O4 Na1 93.4(3) . . ?
Na3 O6 Na2 93.7(3) . . ?
Na2 O7 Na3 96.1(3) . . ?
Na4 O8 Na3 96.4(3) . . ?
Na3 O9 Na4 93.5(4) . . ?
Na4 O10 Na10 83.8(6) . . ?
Na4 O11 Na10 81.5(5) . . ?
Na10 O12 Na4 90.6(7) . . ?
Na4 O13 Na14 120.1(6) . . ?
Na6 O14 Na5 94.9(3) . . ?
Na5 O15 Na6 94.2(3) . . ?
Na6 O16 Na12 118.0(4) . . ?
Na6 O17 Na7 90.1(3) . . ?
Na7 O18 Na6 93.3(4) . . ?
Na7 O20 Na7 89.5(4) 2_655 . ?
Na10 O24B Na4 74.4(11) 2_666 2_666 ?
O12 Na10 O30B 153.8(12) . 1_454 ?
O12 Na10 O21 102.0(9) . . ?
O30B Na10 O21 87.6(8) 1_454 . ?
O12 Na10 O22B 86.6(11) . . ?
O30B Na10 O22B 72.6(9) 1_454 . ?
O21 Na10 O22B 73.6(8) . . ?
O12 Na10 O10 79.3(6) . . ?
O30B Na10 O10 119.5(12) 1_454 . ?
O21 Na10 O10 113.3(9) . . ?
O22B Na10 O10 165.3(11) . . ?
O12 Na10 O11 84.0(7) . . ?
O30B Na10 O11 88.4(9) 1_454 . ?
O21 Na10 O11 173.1(12) . . ?
O22B Na10 O11 110.5(9) . . ?
O10 Na10 O11 64.1(5) . . ?
O12 Na10 O24B 43.7(10) . 2_666 ?
O30B Na10 O24B 111.7(13) 1_454 2_666 ?
O21 Na10 O24B 127.8(13) . 2_666 ?
O22B Na10 O24B 67.7(12) . 2_666 ?
O10 Na10 O24B 98.7(11) . 2_666 ?
O11 Na10 O24B 58.9(10) . 2_666 ?
O12 Na10 Na4 45.9(4) . . ?
O30B Na10 Na4 134.5(9) 1_454 . ?
O21 Na10 Na4 136.9(7) . . ?
O22B Na10 Na4 121.2(10) . . ?
O10 Na10 Na4 44.7(3) . . ?
O11 Na10 Na4 46.3(4) . . ?
O24B Na10 Na4 54.1(10) 2_666 . ?
O12 Na10 Na13 170.0(8) . 1_454 ?
O30B Na10 Na13 27.8(7) 1_454 1_454 ?
O21 Na10 Na13 87.5(6) . 1_454 ?
O22B Na10 Na13 99.3(8) . 1_454 ?
O10 Na10 Na13 94.1(7) . 1_454 ?
O11 Na10 Na13 86.4(7) . 1_454 ?
O24B Na10 Na13 131.5(11) 2_666 1_454 ?
Na4 Na10 Na13 124.3(6) . 1_454 ?
Na13 O30B Na10 122.0(12) . 1_656 ?
O24A Na11 O28A 87.5(7) . . ?
O24A Na11 O29A 172.5(8) . 2_667 ?
O28A Na11 O29A 85.0(6) . 2_667 ?
O24A Na11 O23 109.6(8) . . ?
O28A Na11 O23 162.9(7) . . ?
O29A Na11 O23 77.9(5) 2_667 . ?
O24A Na11 S5 88.0(6) . . ?
O28A Na11 S5 95.7(4) . . ?
O29A Na11 S5 93.7(4) 2_667 . ?
O23 Na11 S5 86.0(4) . . ?
O24A Na11 S15 79.6(6) . 2_667 ?
O28A Na11 S15 88.7(4) . 2_667 ?
O29A Na11 S15 99.2(4) 2_667 2_667 ?
O23 Na11 S15 93.5(4) . 2_667 ?
S5 Na11 S15 166.7(4) . 2_667 ?
O24A Na11 Na8 129.8(6) . . ?
O28A Na11 Na8 42.3(4) . . ?
O29A Na11 Na8 42.8(4) 2_667 . ?
O23 Na11 Na8 120.6(5) . . ?
S5 Na11 Na8 95.8(2) . . ?
S15 Na11 Na8 95.9(2) 2_667 . ?
O32A Na12 O16 106.4(4) . . ?
O32A Na12 O33A 83.2(4) . . ?
O16 Na12 O33A 169.0(4) . . ?
O32A Na12 O25 160.5(4) . . ?
O16 Na12 O25 93.1(4) . . ?
O33A Na12 O25 77.3(4) . . ?
O32A Na12 S11 89.9(3) . . ?
O16 Na12 S11 80.5(3) . . ?
O33A Na12 S11 94.3(3) . . ?
O25 Na12 S11 93.0(3) . . ?
O32A Na12 S8 86.4(3) . 2_666 ?
O16 Na12 S8 86.1(3) . 2_666 ?
O33A Na12 S8 100.2(3) . 2_666 ?
O25 Na12 S8 95.5(3) . 2_666 ?
S11 Na12 S8 164.4(2) . 2_666 ?
O32A Na12 Na9 43.2(3) . . ?
O16 Na12 Na9 149.2(3) . . ?
O33A Na12 Na9 39.9(3) . . ?
O25 Na12 Na9 117.3(3) . . ?
S11 Na12 Na9 92.58(17) . . ?
S8 Na12 Na9 95.06(16) 2_666 . ?
O32A Na12 Na6 134.6(4) . . ?
O16 Na12 Na6 31.0(2) . . ?
O33A Na12 Na6 138.1(3) . . ?
O25 Na12 Na6 64.3(2) . . ?
S11 Na12 Na6 72.45(14) . . ?
S8 Na12 Na6 99.64(17) 2_666 . ?
Na9 Na12 Na6 165.02(19) . . ?
Na8 O28A Na11 94.5(6) . . ?
Na8 O29A Na11 93.4(5) . 2_667 ?
Na12 O32A Na9 94.4(4) . . ?
Na9 O33A Na12 97.5(4) . . ?
O30B Na13 O28B 106.0(10) . . ?
O30B Na13 O31B 77.2(10) . . ?
O28B Na13 O31B 172.8(10) . . ?
O30B Na13 O29B 171.2(10) . . ?
O28B Na13 O29B 82.7(8) . . ?
O31B Na13 O29B 94.0(9) . . ?
O30B Na13 S7 86.6(7) . . ?
O28B Na13 S7 88.0(6) . . ?
O31B Na13 S7 85.7(7) . . ?
O29B Na13 S7 92.4(6) . . ?
O30B Na13 S10 85.8(7) . 2_667 ?
O28B Na13 S10 93.7(7) . 2_667 ?
O31B Na13 S10 93.0(7) . 2_667 ?
O29B Na13 S10 95.3(6) . 2_667 ?
S7 Na13 S10 172.3(5) . 2_667 ?
O30B Na13 Na8 148.1(8) . . ?
O28B Na13 Na8 42.1(6) . . ?
O31B Na13 Na8 134.3(8) . . ?
O29B Na13 Na8 40.6(5) . . ?
S7 Na13 Na8 90.3(3) . . ?
S10 Na13 Na8 96.1(3) 2_667 . ?
O30B Na13 Na10 30.2(7) . 1_656 ?
O28B Na13 Na10 135.5(7) . 1_656 ?
O31B Na13 Na10 47.1(8) . 1_656 ?
O29B Na13 Na10 141.0(7) . 1_656 ?
S7 Na13 Na10 83.1(4) . 1_656 ?
S10 Na13 Na10 90.4(4) 2_667 1_656 ?
Na8 Na13 Na10 173.2(4) . 1_656 ?
O26 Na14 O32B 159.2(10) . . ?
O26 Na14 O13 98.8(6) . . ?
O32B Na14 O13 101.8(8) . . ?
O26 Na14 O33B 78.2(8) . 2_666 ?
O32B Na14 O33B 81.2(9) . 2_666 ?
O13 Na14 O33B 176.9(9) . 2_666 ?
O26 Na14 S12 88.6(6) . . ?
O32B Na14 S12 90.3(7) . . ?
O13 Na14 S12 86.6(5) . . ?
O33B Na14 S12 93.4(8) 2_666 . ?
O26 Na14 S5 95.1(6) . 2_666 ?
O32B Na14 S5 89.7(7) . 2_666 ?
O13 Na14 S5 83.3(5) . 2_666 ?
O33B Na14 S5 96.8(8) 2_666 2_666 ?
S12 Na14 S5 169.6(6) . 2_666 ?
O26 Na14 Na9 117.9(6) . . ?
O32B Na14 Na9 41.4(6) . . ?
O13 Na14 Na9 143.3(6) . . ?
O33B Na14 Na9 39.8(6) 2_666 . ?
S12 Na14 Na9 92.3(4) . . ?
S5 Na14 Na9 94.5(4) 2_666 . ?
Na13 O28B Na8 96.1(9) . . ?
Na8 O29B Na13 96.8(8) . . ?
Na14 O32B Na9 98.2(10) . . ?
Na9 O33B Na14 95.5(10) . 2_666 ?

loop_
_geom_bond_atom_site_label_1
_geom_bond_atom_site_label_2
_geom_bond_distance
_geom_bond_site_symmetry_2
_geom_bond_publ_flag
Sn1 S17 2.343(3) . ?
Sn1 S6 2.386(3) . ?
Sn1 S5 2.394(3) . ?
Sn1 S7 2.398(3) . ?
Sn2 S18 2.358(3) . ?
Sn2 S10 2.385(3) . ?
Sn2 S9 2.390(3) . ?
Sn2 S8 2.391(3) . ?
Sn3 S19 2.348(3) . ?
Sn3 S11 2.381(3) . ?
Sn3 S12 2.387(2) . ?
Sn3 S13 2.403(3) . ?
Sn4 S20 2.358(3) . ?
Sn4 S15 2.383(3) . ?
Sn4 S16 2.390(3) . ?
Sn4 S14 2.393(3) . ?
Co1 S1 2.293(3) . ?
Co1 S2 2.297(3) . ?
Co1 S5 2.323(3) . ?
Co1 S8 2.345(3) . ?
Co2 S1 2.285(3) . ?
Co2 S3 2.291(3) . ?
Co2 S11 2.302(3) . ?
Co2 S6 2.342(3) . ?
Co3 S3 2.288(3) . ?
Co3 S2 2.298(3) . ?
Co3 S7 2.332(3) . ?
Co3 S14 2.337(3) . ?
Co4 S4 2.283(3) . ?
Co4 S1 2.288(3) . ?
Co4 S9 2.313(3) . ?
Co4 S12 2.346(3) . ?
Co5 S2 2.290(3) . ?
Co5 S4 2.290(3) . ?
Co5 S10 2.315(3) . ?
Co5 S15 2.316(3) . ?
Co6 S4 2.281(3) . ?
Co6 S3 2.299(3) . ?
Co6 S16 2.328(3) . ?
Co6 S13 2.352(3) . ?
S1 Na9 2.858(2) . ?
S2 Na8 2.843(2) . ?
S3 Na6 2.934(5) 2_656 ?
S4 Na2 2.910(5) 2_556 ?
S5 Na11 2.862(9) . ?
S5 Na14 2.900(16) 2_666 ?
S7 Na13 2.853(13) . ?
S8 Na12 2.958(7) 2_666 ?
S9 Na1 2.936(5) 2_556 ?
S10 Na13 2.886(13) 2_667 ?
S11 Na12 2.864(7) . ?
S11 Na5 2.902(2) . ?
S12 Na14 2.793(16) . ?
S14 Na7 2.974(7) 2_656 ?
S15 Na11 2.921(9) 2_667 ?
S16 Na3 3.024(5) 2_556 ?
S19 Na3 2.922(5) . ?
Na1 O3 2.362(9) . ?
Na1 O4 2.397(9) . ?
Na1 O2 2.412(10) . ?
Na1 O1 2.416(9) . ?
Na1 O1 2.435(9) 2_546 ?
Na1 S9 2.936(5) 2_556 ?
Na1 Na2 3.466(6) . ?
Na1 Na1 3.498(8) 2_546 ?
Na2 O5 2.333(10) . ?
Na2 O3 2.341(9) . ?
Na2 O4 2.365(8) . ?
Na2 O7 2.372(9) . ?
Na2 O6 2.439(9) . ?
Na2 S4 2.910(5) 2_556 ?
Na2 Na3 3.531(6) . ?
Na3 O7 2.377(9) . ?
Na3 O6 2.402(9) . ?
Na3 O8 2.410(9) . ?
Na3 O9 2.431(11) . ?
Na3 S16 3.024(5) 2_556 ?
Na3 Na4 3.592(7) . ?
Na4 O10 2.379(12) . ?
Na4 O8 2.409(10) . ?
Na4 O12 2.414(15) . ?
Na4 O13 2.417(12) . ?
Na4 O11 2.456(14) . ?
Na4 O9 2.500(12) . ?
Na4 O24B 2.83(4) 2_666 ?
Na4 Na10 3.360(15) . ?
Na5 O14 2.376(8) . ?
Na5 O14 2.376(8) 2_656 ?
Na5 O15 2.379(8) . ?
Na5 O15 2.379(8) 2_656 ?
Na5 S11 2.902(2) 2_656 ?
Na5 Na6 3.496(5) . ?
Na5 Na6 3.496(5) 2_656 ?
Na6 O18 2.358(9) . ?
Na6 O14 2.370(8) . ?
Na6 O15 2.392(9) . ?
Na6 O17 2.394(9) . ?
Na6 O16 2.417(10) . ?
Na6 S3 2.934(5) 2_656 ?
Na6 Na7 3.413(7) . ?
Na6 Na12 4.145(7) . ?
Na7 O18 2.335(11) . ?
Na7 O20 2.363(11) 2_655 ?
Na7 O17 2.431(9) . ?
Na7 O20 2.432(10) . ?
Na7 O19 2.441(12) . ?
Na7 S14 2.974(7) 2_656 ?
Na7 Na7 3.376(11) 2_655 ?
Na8 O28A 2.347(15) . ?
Na8 O28A 2.347(15) 2_667 ?
Na8 O29B 2.36(2) 2_667 ?
Na8 O29B 2.36(2) . ?
Na8 O29A 2.365(14) 2_667 ?
Na8 O29A 2.365(14) . ?
Na8 O28B 2.43(2) . ?
Na8 O28B 2.43(2) 2_667 ?
Na8 S2 2.843(2) 2_667 ?
Na8 Na11 3.478(9) . ?
Na8 Na11 3.478(9) 2_667 ?
Na9 O33B 2.31(3) 2_666 ?
Na9 O33B 2.31(3) . ?
Na9 O33A 2.308(10) . ?
Na9 O33A 2.308(10) 2_666 ?
Na9 O32B 2.40(2) 2_666 ?
Na9 O32B 2.40(2) . ?
Na9 O32A 2.449(11) 2_666 ?
Na9 O32A 2.449(11) . ?
Na9 S1 2.858(2) 2_666 ?
Na9 Na12 3.564(6) 2_666 ?
Na9 Na12 3.564(6) . ?
O1 Na1 2.435(9) 2_546 ?
O10 Na10 2.64(2) . ?
O11 Na10 2.68(2) . ?
O12 Na10 2.31(3) . ?
O13 Na14 2.526(17) . ?
O16 Na12 2.418(10) . ?
O20 Na7 2.363(11) 2_655 ?
O21 Na10 2.49(2) . ?
O22B Na10 2.60(3) . ?
O23 Na11 2.424(16) . ?
O24A Na11 2.36(2) . ?
O24B Na10 2.73(5) 2_666 ?
O24B Na4 2.83(4) 2_666 ?
O25 Na12 2.431(11) . ?
O26 Na14 2.291(18) . ?
Na10 O30B 2.49(3) 1_454 ?
Na10 O24B 2.73(5) 2_666 ?
Na10 Na13 4.20(3) 1_454 ?
O30B Na13 2.31(3) . ?
O30B Na10 2.49(3) 1_656 ?
Na11 O28A 2.389(18) . ?
Na11 O29A 2.413(17) 2_667 ?
Na11 S15 2.921(9) 2_667 ?
Na12 O32A 2.407(14) . ?
Na12 O33A 2.431(12) . ?
Na12 S8 2.958(7) 2_666 ?
O29A Na11 2.413(17) 2_667 ?
Na13 O28B 2.42(3) . ?
Na13 O31B 2.42(3) . ?
Na13 O29B 2.46(2) . ?
Na13 S10 2.886(12) 2_667 ?
Na13 Na10 4.20(3) 1_656 ?
Na14 O32B 2.35(3) . ?
Na14 O33B 2.54(3) 2_666 ?
Na14 S5 2.900(16) 2_666 ?
O33B Na14 2.54(3) 2_666 ?
